data_2000811
loop_
_publ_author_name
'Chiang, H.-C.'
'Lin, S.-M.'
'Ueng, C.-H.'

_publ_section_title
;
 Synthesis and structure of
 dihydroxo(\h^3^-2,2'-iminodiethoxo)germanium(IV)
;
_journal_issue 6
_journal_name_full 'Acta Crystallographica Section C'
_journal_page_first 991
_journal_page_last 993
_journal_paper_doi 10.1107/S0108270191012398
_journal_volume 48
_journal_year 1992
_chemical_formula_sum 'C4 H11 Ge N O4'
_chemical_formula_weight 209.6
_space_group_IT_number 14
_space_group_name_Hall '-P 2yn'
_space_group_name_H-M_alt 'P 1 21/n 1'
_symmetry_cell_setting monoclinic
_symmetry_space_group_name_Hall '-P 2yn'
_symmetry_space_group_name_H-M 'P 1 21/n 1'
_cell_angle_alpha 90
_cell_angle_beta 94.87(2)
_cell_angle_gamma 90
_cell_formula_units_Z 4
_cell_length_a 5.161(2)
_cell_length_b 12.251(4)
_cell_length_c 11.266(3)
_cell_volume 709.7(4)
_diffrn_radiation_type Mo
_diffrn_radiation_wavelength 0.7093
_exptl_absorpt_coefficient_mu 4.21
_exptl_crystal_density_diffrn 1.96
_exptl_crystal_F_000 424
_cod_data_source_file as0538.cif
_cod_data_source_block as0538a
_cod_depositor_comments
;

  Adding the _atom_site_type_symbol data item, to prevent confusion
  between hydrogen and holmium atom types.

  Saulius Gra\<zulis
  2013-10-17
;
_cod_original_cell_volume 709.8(3)
_cod_original_formula_sum 'C4 H11 Ge1 N1 O4'
_cod_database_code 2000811

loop_
_space_group_symop_id
_space_group_symop_operation_xyz
1 x,y,z
2 -x+1/2,y+1/2,-z+1/2
3 -x,-y,-z
4 x+1/2,-y+1/2,z+1/2

loop_
_atom_site_type_symbol
_atom_site_label
_atom_site_fract_x
_atom_site_fract_y
_atom_site_fract_z
Ge Ge .00293(9) .14709(4) .15760(5)
N N -.2573(8) .2551(3) .2346(4)
O O1 .1873(7) .2690(3) .1369(3)
O O2 .0305(7) .0852(3) .3021(3)
O O3 .2311(6) .0566(3) .0972(3)
O O4 -.2650(7) .1140(3) .0566(3)
C C1 -.0885(13) .1377(5) .3943(5)
C C2 -.3217(12) .1995(5) .3463(5)
C C3 -.1161(12) .3585(4) .2543(6)
C C4 .0595(13) .3696(4) .1561(6)
H HN -.428 .258 .192
H HO3 .418 .087 .105
H HO4 -.204 .073 .013
H H1A -.139 .085 .456
H H1B .038 .193 .436
H H2A -.469 .147 .329
H H2B -.374 .255 .405
H H3A -.246 .422 .256
H H3B -.014 .357 .334
H H4A .186 .431 .173
H H4B -.052 .391 .078

loop_
_geom_bond_atom_site_label_1
_geom_bond_atom_site_label_2
_geom_bond_distance
Ge N 2.123(4)
Ge O1 1.797(3)
Ge O2 1.791(4)
Ge O3 1.793(3)
Ge O4 1.762(4)
N C2 1.493(7)
N C3 1.469(7)
N HN 0.964(4)
O1 C4 1.423(7)
O2 C1 1.406(7)
O3 HO3 1.028(3)
O4 HO4 0.790(3)
C1 C2 1.484(9)
C1 H1A 0.999(6)
C1 H1B 1.025(7)
C2 H2A 1.005(7)
C2 H2B 1.003(6)
C3 C4 1.495(9)
C3 H3A 1.027(6)
C3 H3B 1.004(7)
C4 H4A 1.004(6)
C4 H4B 1.042(7)
